data_1532093
loop_
_publ_author_name
'Rizzoli, C.'
'Sologub, O.L.'
'Salamakha, P.S.'

_publ_section_title
;
 Single crystal investigation of Sm2 (Ru, Os)3 Si5
;
_journal_name_full 'Journal of Alloys Compd.'
_journal_page_first 4
_journal_page_last 7
_journal_volume 337
_journal_year 2002
_chemical_formula_sum 'Os1.28 Ru1.72 Si5 Sm2'
_chemical_name_systematic 'Sm2 (Ru1.72 Os1.28) Si5'
_space_group_IT_number 128
_symmetry_space_group_name_Hall '-P 4 2n'
_symmetry_space_group_name_H-M 'P 4/m n c'
_cell_angle_alpha 90
_cell_angle_beta 90
_cell_angle_gamma 90
_cell_formula_units_Z 4
_cell_length_a 10.73
_cell_length_b 10.73
_cell_length_c 5.707
_cell_volume 657.063
_citation_journal_id_ASTM JALCEU
_cod_data_source_file Rizzoli_JALCEU_2002_458.cif
_cod_data_source_block Os1.28Ru1.72Si5Sm2
_cod_original_cell_volume 657.0634
_cod_database_code 1532093

loop_
_symmetry_equiv_pos_as_xyz
x,y,z
-y,x,z
-x,-y,z
y,-x,z
x+1/2,-y+1/2,-z+1/2
y+1/2,x+1/2,-z+1/2
-x+1/2,y+1/2,-z+1/2
-y+1/2,-x+1/2,-z+1/2
-x,-y,-z
y,-x,-z
x,y,-z
-y,x,-z
-x-1/2,y-1/2,z-1/2
-y-1/2,-x-1/2,z-1/2
x-1/2,-y-1/2,z-1/2
y-1/2,x-1/2,z-1/2

loop_
_atom_site_label
_atom_site_type_symbol
_atom_site_fract_x
_atom_site_fract_y
_atom_site_fract_z
_atom_site_occupancy
_atom_site_U_iso_or_equiv
Si2 Si 0.1727 0.6727 0.25 1 0.0
Si3 Si 0 0 0.2403 1 0.0
Si1 Si 0.02193 0.32108 0 1 0.0
Os2 Os 0.14601 0.12546 0 0.472 0.0
Sm1 Sm 0.264 0.42641 0 1 0.0
Os1 Os 0 0.5 0.25 0.336 0.0
Ru1 Ru 0 0.5 0.25 0.664 0.0
Ru2 Ru 0.14601 0.12546 0 0.528 0.0
